data_4079267
loop_
_publ_author_name
'Nguyen, Duc Hanh'
'Modrego, F. Javier'
'Cetina-Casas, J. Miguel'
'G\'omez-Bautista, Daniel'
'Jim\'enez, M. Victoria'
'Castarlenas, Ricardo'
'Lahoz, Fernando J.'
'Oro, Luis A.'
'P\'erez-Torrente, Jes\'us J.'

_publ_section_title
;
 Steric Effects in the Oxidative Addition of MeI to a Sulfido-Bridged
 ZrRh2Early--Late Heterobimetallic Compound
;
_journal_issue 17
_journal_name_full Organometallics
_journal_page_first 6395
_journal_paper_doi 10.1021/om300629k
_journal_volume 31
_journal_year 2012
_chemical_formula_moiety 'C45 H43 I O2 P2 Rh2 S2, 0.5 (C2 H4 Cl4)'
_chemical_formula_sum 'C46 H45 Cl2 I O2 P2 Rh2 S2'
_chemical_formula_weight 1159.50
_chemical_name_systematic
; 
 ? 
;
_space_group_IT_number 2
_symmetry_cell_setting triclinic
_symmetry_space_group_name_Hall '-P 1'
_symmetry_space_group_name_H-M 'P -1'
_atom_sites_solution_hydrogens geom
_atom_sites_solution_primary direct
_atom_sites_solution_secondary difmap
_audit_creation_method SHELXL-97
_cell_angle_alpha 94.0330(10)
_cell_angle_beta 90.0520(10)
_cell_angle_gamma 100.0170(10)
_cell_formula_units_Z 2
_cell_length_a 9.8840(6)
_cell_length_b 12.5542(7)
_cell_length_c 18.2476(10)
_cell_measurement_reflns_used 5383
_cell_measurement_temperature 100(2)
_cell_measurement_theta_max 27.90
_cell_measurement_theta_min 2.24
_cell_volume 2224.0(2)
_computing_cell_refinement 'SAINT+ v. 6.45 (Bruker AXS, 2003)'
_computing_data_collection 'SMART v. 5.611 (Bruker AXS, 2000)'
_computing_data_reduction 'SAINT+ v. 6.45 (Bruker AXS, 2003)'
_computing_molecular_graphics 'XP program, SHELXTL v6.12, Bruker2000'
_computing_publication_material 'XCIF program, SHELXTLv6.12, BrukerAXS'
_computing_structure_refinement 'SHELXL-97 (Sheldrick, 1997)'
_computing_structure_solution 'SHELXS-97 (Sheldrick, 1990)'
_diffrn_ambient_temperature 100(2)
_diffrn_detector_area_resol_mean 8.26
_diffrn_measured_fraction_theta_full 0.986
_diffrn_measured_fraction_theta_max 0.892
_diffrn_measurement_device_type 'Bruker SMART APEX CCD system'
_diffrn_measurement_method '\w rotations with narrow frames'
_diffrn_radiation_monochromator graphite
_diffrn_radiation_source 'fine-focus sealed tube'
_diffrn_radiation_type MoK\a
_diffrn_radiation_wavelength 0.71073
_diffrn_reflns_av_R_equivalents 0.0337
_diffrn_reflns_av_sigmaI/netI 0.0531
_diffrn_reflns_limit_h_max 13
_diffrn_reflns_limit_h_min -13
_diffrn_reflns_limit_k_max 16
_diffrn_reflns_limit_k_min -16
_diffrn_reflns_limit_l_max 23
_diffrn_reflns_limit_l_min -23
_diffrn_reflns_number 22065
_diffrn_reflns_theta_full 27.00
_diffrn_reflns_theta_max 28.83
_diffrn_reflns_theta_min 1.65
_diffrn_standards_decay_% 'no decay'
_exptl_absorpt_coefficient_mu 1.760
_exptl_absorpt_correction_T_max 0.8677
_exptl_absorpt_correction_T_min 0.7600
_exptl_absorpt_correction_type multi-scan
_exptl_absorpt_process_details
;
 SADABS: Area-Detector Absorption Correction. (1996)  Bruker-AXS 
 within SAINT+ package, v. 6.45.                    
;
_exptl_crystal_colour red
_exptl_crystal_density_diffrn 1.731
_exptl_crystal_density_method 'not measured'
_exptl_crystal_description block
_exptl_crystal_F_000 1152
_exptl_crystal_size_max 0.165
_exptl_crystal_size_mid 0.142
_exptl_crystal_size_min 0.083
_refine_diff_density_max 1.214
_refine_diff_density_min -0.806
_refine_diff_density_rms 0.131
_refine_ls_extinction_method none
_refine_ls_goodness_of_fit_ref 1.032
_refine_ls_hydrogen_treatment constr
_refine_ls_matrix_type full
_refine_ls_number_parameters 543
_refine_ls_number_reflns 10383
_refine_ls_number_restraints 6
_refine_ls_restrained_S_all 1.032
_refine_ls_R_factor_all 0.0496
_refine_ls_R_factor_gt 0.0376
_refine_ls_shift/su_max 0.001
_refine_ls_shift/su_mean 0.000
_refine_ls_structure_factor_coef Fsqd
_refine_ls_weighting_details 'calc w=1/[\s^2^(Fo^2^)+(0.0429P)^2^+1.4504P] where P=(Fo^2^+2Fc^2^)/3'
_refine_ls_weighting_scheme calc
_refine_ls_wR_factor_gt 0.0873
_refine_ls_wR_factor_ref 0.0924
_reflns_number_gt 8586
_reflns_number_total 10383
_reflns_threshold_expression >2sigma(I)
_cod_data_source_file om300629k_si_002.cif
_cod_data_source_block compnd_5
_cod_original_sg_symbol_H-M P-1
_cod_database_code 4079267

loop_
_symmetry_equiv_pos_as_xyz
'x, y, z'
'-x, -y, -z'

loop_
_atom_site_label
_atom_site_type_symbol
_atom_site_fract_x
_atom_site_fract_y
_atom_site_fract_z
_atom_site_U_iso_or_equiv
_atom_site_adp_type
_atom_site_occupancy
_atom_site_symmetry_multiplicity
_atom_site_calc_flag
_atom_site_refinement_flags
_atom_site_disorder_assembly
_atom_site_disorder_group
Rh1 Rh 0.68353(3) 0.02590(2) 0.243256(14) 0.01337(7) Uani 1 1 d . . .
Rh2 Rh 0.89695(3) 0.21254(2) 0.279662(14) 0.01320(7) Uani 1 1 d . . .
I I 0.62293(3) 0.00473(2) 0.098867(13) 0.02095(7) Uani 1 1 d . . .
S1 S 0.76345(9) 0.09534(7) 0.36015(5) 0.01455(18) Uani 1 1 d . . .
S2 S 0.65542(9) 0.21511(7) 0.26206(5) 0.01646(18) Uani 1 1 d . . .
P1 P 0.78568(10) -0.12562(7) 0.24377(5) 0.01446(19) Uani 1 1 d . . .
P2 P 0.99848(10) 0.33362(7) 0.19942(5) 0.01457(19) Uani 1 1 d . . .
O1 O 0.4966(3) -0.1311(2) 0.31263(15) 0.0241(6) Uani 1 1 d . . .
O3 O 1.1622(3) 0.1536(2) 0.32619(17) 0.0326(7) Uani 1 1 d . . .
C1 C 0.5059(4) -0.0599(3) 0.2710(2) 0.0195(8) Uani 1 1 d . . .
C2 C 0.3787(4) -0.0277(4) 0.2386(2) 0.0276(9) Uani 1 1 d . . .
H2A H 0.3552 -0.0690 0.1914 0.041 Uiso 1 1 calc R . .
H2B H 0.3967 0.0500 0.2311 0.041 Uiso 1 1 calc R . .
H2C H 0.3019 -0.0433 0.2724 0.041 Uiso 1 1 calc R . .
C3 C 1.0631(4) 0.1791(3) 0.3063(2) 0.0204(8) Uani 1 1 d . . .
C4 C 0.6486(4) 0.1989(3) 0.36261(19) 0.0177(7) Uani 1 1 d . . .
C5 C 0.7119(4) 0.3033(3) 0.40756(19) 0.0192(8) Uani 1 1 d . . .
H5A H 0.6578 0.3607 0.3988 0.023 Uiso 1 1 calc R . .
H5B H 0.8067 0.3277 0.3907 0.023 Uiso 1 1 calc R . .
C6 C 0.7153(4) 0.2878(3) 0.4900(2) 0.0255(9) Uani 1 1 d . . .
H6A H 0.7776 0.2364 0.4995 0.031 Uiso 1 1 calc R . .
H6B H 0.7521 0.3581 0.5170 0.031 Uiso 1 1 calc R . .
C7 C 0.5724(5) 0.2446(4) 0.5182(2) 0.0322(10) Uani 1 1 d . . .
H7A H 0.5786 0.2304 0.5706 0.039 Uiso 1 1 calc R . .
H7B H 0.5125 0.2994 0.5139 0.039 Uiso 1 1 calc R . .
C8 C 0.5110(4) 0.1402(4) 0.4736(2) 0.0307(10) Uani 1 1 d . . .
H8A H 0.4168 0.1144 0.4908 0.037 Uiso 1 1 calc R . .
H8B H 0.5668 0.0837 0.4818 0.037 Uiso 1 1 calc R . .
C9 C 0.5058(4) 0.1565(3) 0.3908(2) 0.0233(8) Uani 1 1 d . . .
H9A H 0.4679 0.0866 0.3636 0.028 Uiso 1 1 calc R . .
H9B H 0.4442 0.2087 0.3819 0.028 Uiso 1 1 calc R . .
C11 C 0.6877(4) -0.2630(3) 0.2237(2) 0.0197(8) Uani 1 1 d . . .
C12 C 0.6132(4) -0.2834(3) 0.1582(2) 0.0266(9) Uani 1 1 d . . .
H12 H 0.6024 -0.2254 0.1293 0.032 Uiso 1 1 calc R . .
C13 C 0.5538(5) -0.3901(4) 0.1349(3) 0.0375(11) Uani 1 1 d . . .
H13 H 0.5056 -0.4042 0.0892 0.045 Uiso 1 1 calc R . .
C14 C 0.5644(5) -0.4737(4) 0.1769(3) 0.0352(11) Uani 1 1 d . . .
H14 H 0.5227 -0.5455 0.1609 0.042 Uiso 1 1 calc R . .
C15 C 0.6357(5) -0.4540(4) 0.2427(3) 0.0399(12) Uani 1 1 d . . .
H15 H 0.6418 -0.5121 0.2725 0.048 Uiso 1 1 calc R . .
C16 C 0.6984(5) -0.3496(4) 0.2655(3) 0.0334(10) Uani 1 1 d . . .
H16 H 0.7495 -0.3369 0.3103 0.040 Uiso 1 1 calc R . .
C21 C 0.8681(4) -0.1306(3) 0.33316(19) 0.0169(7) Uani 1 1 d . . .
C22 C 0.7895(5) -0.1561(4) 0.3948(2) 0.0292(10) Uani 1 1 d . . .
H22 H 0.6924 -0.1746 0.3900 0.035 Uiso 1 1 calc R . .
C23 C 0.8507(5) -0.1548(4) 0.4625(2) 0.0341(11) Uani 1 1 d . . .
H23 H 0.7957 -0.1736 0.5039 0.041 Uiso 1 1 calc R . .
C24 C 0.9922(5) -0.1264(4) 0.4711(2) 0.0322(10) Uani 1 1 d . . .
H24 H 1.0340 -0.1254 0.5181 0.039 Uiso 1 1 calc R . .
C25 C 1.0713(5) -0.0996(3) 0.4107(2) 0.0272(9) Uani 1 1 d . . .
H25 H 1.1682 -0.0801 0.4162 0.033 Uiso 1 1 calc R . .
C26 C 1.0105(4) -0.1008(3) 0.3420(2) 0.0206(8) Uani 1 1 d . . .
H26 H 1.0659 -0.0813 0.3009 0.025 Uiso 1 1 calc R . .
C31 C 0.9280(4) -0.1258(3) 0.17927(19) 0.0155(7) Uani 1 1 d . . .
C32 C 0.9855(4) -0.2188(3) 0.1654(2) 0.0200(8) Uani 1 1 d . . .
H32 H 0.9515 -0.2822 0.1898 0.024 Uiso 1 1 calc R . .
C33 C 1.0923(4) -0.2194(3) 0.1160(2) 0.0225(8) Uani 1 1 d . . .
H33 H 1.1304 -0.2834 0.1063 0.027 Uiso 1 1 calc R . .
C34 C 1.1433(4) -0.1268(3) 0.0807(2) 0.0226(8) Uani 1 1 d . . .
H34 H 1.2169 -0.1272 0.0473 0.027 Uiso 1 1 calc R . .
C35 C 1.0875(4) -0.0342(3) 0.0940(2) 0.0253(9) Uani 1 1 d . . .
H35 H 1.1216 0.0287 0.0691 0.030 Uiso 1 1 calc R . .
C36 C 0.9806(4) -0.0326(3) 0.1441(2) 0.0212(8) Uani 1 1 d . . .
H36 H 0.9439 0.0319 0.1541 0.025 Uiso 1 1 calc R . .
C41 C 1.1331(4) 0.2881(3) 0.14258(19) 0.0154(7) Uani 1 1 d . . .
C42 C 1.2578(4) 0.2752(3) 0.17472(19) 0.0167(7) Uani 1 1 d . . .
H42 H 1.2738 0.2923 0.2259 0.020 Uiso 1 1 calc R . .
C43 C 1.3575(4) 0.2375(3) 0.1316(2) 0.0198(8) Uani 1 1 d . . .
H43 H 1.4418 0.2291 0.1536 0.024 Uiso 1 1 calc R . .
C44 C 1.3362(4) 0.2119(3) 0.0569(2) 0.0193(8) Uani 1 1 d . . .
H44 H 1.4053 0.1863 0.0280 0.023 Uiso 1 1 calc R . .
C45 C 1.2133(4) 0.2237(3) 0.0249(2) 0.0200(8) Uani 1 1 d . . .
H45 H 1.1981 0.2064 -0.0263 0.024 Uiso 1 1 calc R . .
C46 C 1.1113(4) 0.2612(3) 0.06748(19) 0.0172(7) Uani 1 1 d . . .
H46 H 1.0267 0.2683 0.0452 0.021 Uiso 1 1 calc R . .
C51 C 1.0818(4) 0.4626(3) 0.24604(19) 0.0178(8) Uani 1 1 d . . .
C52 C 1.2091(4) 0.5190(3) 0.2265(2) 0.0231(8) Uani 1 1 d . . .
H52 H 1.2606 0.4880 0.1893 0.028 Uiso 1 1 calc R . .
C53 C 1.2614(4) 0.6199(3) 0.2606(2) 0.0284(9) Uani 1 1 d . . .
H53 H 1.3493 0.6569 0.2476 0.034 Uiso 1 1 calc R . .
C54 C 1.1858(4) 0.6669(3) 0.3139(2) 0.0254(9) Uani 1 1 d . . .
H54 H 1.2214 0.7365 0.3366 0.030 Uiso 1 1 calc R . .
C55 C 1.0590(5) 0.6127(3) 0.3340(2) 0.0276(9) Uani 1 1 d . . .
H55 H 1.0071 0.6450 0.3703 0.033 Uiso 1 1 calc R . .
C56 C 1.0076(4) 0.5105(3) 0.3005(2) 0.0240(9) Uani 1 1 d . . .
H56 H 0.9210 0.4727 0.3148 0.029 Uiso 1 1 calc R . .
C61 C 0.8900(4) 0.3796(3) 0.13106(19) 0.0172(7) Uani 1 1 d . . .
C62 C 0.9217(4) 0.4849(3) 0.1087(2) 0.0232(8) Uani 1 1 d . . .
H62 H 0.9949 0.5348 0.1321 0.028 Uiso 1 1 calc R . .
C63 C 0.8473(4) 0.5173(4) 0.0523(2) 0.0306(10) Uani 1 1 d . . .
H63 H 0.8678 0.5895 0.0379 0.037 Uiso 1 1 calc R . .
C64 C 0.7422(4) 0.4432(4) 0.0171(2) 0.0299(10) Uani 1 1 d . . .
H64 H 0.6929 0.4645 -0.0224 0.036 Uiso 1 1 calc R . .
C65 C 0.7094(4) 0.3397(4) 0.0390(2) 0.0272(9) Uani 1 1 d . . .
H65 H 0.6371 0.2898 0.0148 0.033 Uiso 1 1 calc R . .
C66 C 0.7824(4) 0.3076(3) 0.0968(2) 0.0204(8) Uani 1 1 d . . .
H66 H 0.7583 0.2364 0.1126 0.024 Uiso 1 1 calc R . .
Cl1A Cl 0.3553(4) 0.4376(3) 0.38669(17) 0.0696(10) Uani 0.50 1 d PD A 1
Cl2A Cl 0.2499(4) 0.4232(2) 0.53355(18) 0.0706(9) Uani 0.50 1 d PD A 1
C70A C 0.219(4) 0.399(3) 0.4379(14) 0.124(14) Uani 0.50 1 d PD A 1
H70A H 0.1859 0.3204 0.4267 0.149 Uiso 0.50 1 calc PR A 1
H70B H 0.1447 0.4376 0.4239 0.149 Uiso 0.50 1 calc PR A 1
Cl1B Cl 0.3769(6) 0.4487(4) 0.4617(4) 0.141(2) Uani 0.50 1 d PD B 2
Cl2B Cl 0.0857(4) 0.4217(3) 0.4808(2) 0.0825(11) Uani 0.50 1 d PD B 2
C70B C 0.215(2) 0.4196(18) 0.4215(13) 0.065(6) Uani 0.50 1 d PD B 2
H70C H 0.2087 0.4728 0.3847 0.078 Uiso 0.50 1 calc PR B 2
H70D H 0.2035 0.3469 0.3952 0.078 Uiso 0.50 1 calc PR B 2

loop_
_atom_site_aniso_label
_atom_site_aniso_U_11
_atom_site_aniso_U_22
_atom_site_aniso_U_33
_atom_site_aniso_U_23
_atom_site_aniso_U_13
_atom_site_aniso_U_12
Rh1 0.01386(14) 0.01306(14) 0.01228(13) -0.00163(11) -0.00124(10) 0.00082(11)
Rh2 0.01371(14) 0.01271(14) 0.01239(13) -0.00039(11) -0.00015(10) 0.00060(11)
I 0.02781(14) 0.02020(13) 0.01431(12) -0.00282(9) -0.00369(10) 0.00434(10)
S1 0.0162(4) 0.0144(4) 0.0121(4) -0.0004(3) 0.0003(3) 0.0004(3)
S2 0.0177(4) 0.0167(4) 0.0150(4) -0.0010(4) -0.0014(3) 0.0041(4)
P1 0.0154(5) 0.0132(4) 0.0138(4) -0.0010(4) -0.0005(3) 0.0004(4)
P2 0.0157(5) 0.0125(4) 0.0147(4) -0.0004(4) 0.0010(4) 0.0008(4)
O1 0.0229(15) 0.0237(15) 0.0238(14) 0.0012(12) 0.0038(12) -0.0012(12)
O3 0.0199(15) 0.0360(18) 0.0439(18) 0.0164(15) -0.0019(13) 0.0051(13)
C1 0.0172(19) 0.0204(19) 0.0184(18) -0.0031(16) 0.0006(15) -0.0022(15)
C2 0.0150(19) 0.034(2) 0.032(2) 0.0046(19) -0.0020(17) -0.0018(17)
C3 0.020(2) 0.022(2) 0.0186(18) 0.0054(16) 0.0019(15) -0.0005(16)
C4 0.0182(18) 0.0170(18) 0.0175(18) -0.0001(15) 0.0006(14) 0.0027(15)
C5 0.024(2) 0.0157(18) 0.0183(18) -0.0025(15) 0.0010(15) 0.0049(15)
C6 0.032(2) 0.028(2) 0.0160(18) -0.0025(17) 0.0021(16) 0.0055(18)
C7 0.036(3) 0.039(3) 0.021(2) -0.0011(19) 0.0083(18) 0.007(2)
C8 0.027(2) 0.035(3) 0.029(2) 0.0038(19) 0.0113(18) 0.0036(19)
C9 0.020(2) 0.025(2) 0.024(2) -0.0037(17) 0.0056(16) 0.0044(17)
C11 0.0163(18) 0.0159(18) 0.026(2) -0.0040(16) 0.0029(15) 0.0014(15)
C12 0.029(2) 0.021(2) 0.026(2) -0.0037(17) -0.0034(17) -0.0044(17)
C13 0.033(3) 0.032(3) 0.041(3) -0.015(2) -0.004(2) -0.008(2)
C14 0.028(2) 0.018(2) 0.055(3) -0.006(2) 0.017(2) -0.0036(18)
C15 0.032(3) 0.017(2) 0.069(4) 0.009(2) 0.003(2) -0.0023(19)
C16 0.036(3) 0.022(2) 0.040(3) 0.007(2) -0.003(2) -0.0007(19)
C21 0.0212(19) 0.0151(18) 0.0154(17) 0.0001(14) -0.0030(14) 0.0061(15)
C22 0.030(2) 0.041(3) 0.020(2) 0.0074(19) 0.0035(17) 0.014(2)
C23 0.041(3) 0.051(3) 0.0153(19) 0.007(2) 0.0064(18) 0.019(2)
C24 0.045(3) 0.039(3) 0.0174(19) -0.0033(18) -0.0088(18) 0.022(2)
C25 0.030(2) 0.027(2) 0.025(2) -0.0052(18) -0.0083(17) 0.0092(18)
C26 0.024(2) 0.0181(19) 0.0199(18) -0.0003(15) 0.0017(15) 0.0038(16)
C31 0.0161(18) 0.0154(17) 0.0126(16) -0.0029(14) -0.0011(13) -0.0025(14)
C32 0.027(2) 0.0144(18) 0.0181(18) -0.0006(15) 0.0035(15) 0.0020(16)
C33 0.027(2) 0.0173(19) 0.0233(19) -0.0039(16) 0.0025(16) 0.0059(16)
C34 0.022(2) 0.027(2) 0.0169(18) -0.0011(16) 0.0047(15) -0.0012(17)
C35 0.023(2) 0.021(2) 0.031(2) 0.0066(17) 0.0044(17) -0.0019(17)
C36 0.020(2) 0.0160(18) 0.026(2) 0.0032(16) -0.0017(16) 0.0005(15)
C41 0.0157(18) 0.0140(17) 0.0152(17) 0.0017(14) 0.0018(14) -0.0009(14)
C42 0.0176(18) 0.0175(18) 0.0139(17) -0.0009(14) 0.0002(14) 0.0007(15)
C43 0.0171(19) 0.0175(18) 0.0234(19) 0.0000(16) 0.0001(15) 0.0003(15)
C44 0.0189(19) 0.0162(18) 0.0226(19) -0.0007(15) 0.0082(15) 0.0032(15)
C45 0.027(2) 0.0179(19) 0.0155(17) 0.0005(15) 0.0020(15) 0.0040(16)
C46 0.0177(18) 0.0166(18) 0.0163(17) 0.0000(15) -0.0009(14) 0.0002(15)
C51 0.023(2) 0.0140(18) 0.0170(17) 0.0010(15) 0.0005(15) 0.0058(15)
C52 0.021(2) 0.020(2) 0.027(2) -0.0010(17) 0.0036(16) 0.0015(16)
C53 0.023(2) 0.021(2) 0.037(2) -0.0054(19) -0.0013(18) -0.0032(17)
C54 0.037(2) 0.0132(18) 0.024(2) -0.0067(16) -0.0071(18) 0.0004(17)
C55 0.040(3) 0.020(2) 0.022(2) -0.0059(17) 0.0057(18) 0.0072(19)
C56 0.027(2) 0.018(2) 0.025(2) -0.0008(16) 0.0067(17) -0.0003(17)
C61 0.0178(18) 0.0183(19) 0.0160(17) -0.0014(15) 0.0017(14) 0.0056(15)
C62 0.022(2) 0.022(2) 0.026(2) 0.0053(17) 0.0025(16) 0.0007(16)
C63 0.033(2) 0.023(2) 0.037(2) 0.0129(19) -0.0015(19) 0.0040(19)
C64 0.025(2) 0.042(3) 0.025(2) 0.0102(19) -0.0024(17) 0.008(2)
C65 0.018(2) 0.038(3) 0.025(2) 0.0018(19) -0.0043(16) 0.0026(18)
C66 0.0192(19) 0.023(2) 0.0181(18) 0.0028(16) 0.0019(15) 0.0015(16)
Cl1A 0.097(3) 0.081(2) 0.0390(15) 0.0020(16) -0.0092(17) 0.041(2)
Cl2A 0.106(3) 0.0373(16) 0.065(2) -0.0070(14) 0.0009(19) 0.0073(17)
C70A 0.18(3) 0.083(18) 0.092(17) 0.038(13) -0.047(17) -0.023(17)
Cl1B 0.111(4) 0.097(4) 0.226(7) -0.039(4) -0.050(4) 0.065(3)
Cl2B 0.086(3) 0.064(2) 0.093(3) 0.032(2) 0.009(2) -0.008(2)
C70B 0.067(11) 0.042(9) 0.084(14) -0.037(11) -0.020(9) 0.018(8)

loop_
_atom_type_symbol
_atom_type_description
_atom_type_scat_dispersion_real
_atom_type_scat_dispersion_imag
_atom_type_scat_source
C C 0.0033 0.0016 'International Tables Vol C Tables 4.2.6.8 and 6.1.1.4'
H H 0.0000 0.0000 'International Tables Vol C Tables 4.2.6.8 and 6.1.1.4'
O O 0.0106 0.0060 'International Tables Vol C Tables 4.2.6.8 and 6.1.1.4'
P P 0.1023 0.0942 'International Tables Vol C Tables 4.2.6.8 and 6.1.1.4'
S S 0.1246 0.1234 'International Tables Vol C Tables 4.2.6.8 and 6.1.1.4'
Rh Rh -1.1178 0.9187 'International Tables Vol C Tables 4.2.6.8 and 6.1.1.4'
I I -0.4742 1.8119 'International Tables Vol C Tables 4.2.6.8 and 6.1.1.4'
Cl Cl 0.1484 0.1585 'International Tables Vol C Tables 4.2.6.8 and 6.1.1.4'

loop_
_geom_angle_atom_site_label_1
_geom_angle_atom_site_label_2
_geom_angle_atom_site_label_3
_geom_angle
C1 Rh1 P1 90.54(11)
C1 Rh1 S1 98.70(11)
P1 Rh1 S1 94.80(3)
C1 Rh1 S2 105.39(11)
P1 Rh1 S2 159.37(3)
S1 Rh1 S2 70.24(3)
C1 Rh1 I 94.14(11)
P1 Rh1 I 95.80(2)
S1 Rh1 I 163.24(3)
S2 Rh1 I 96.03(2)
C1 Rh1 Rh2 146.81(11)
P1 Rh1 Rh2 106.92(3)
S1 Rh1 Rh2 52.86(2)
S2 Rh1 Rh2 52.84(2)
I Rh1 Rh2 111.365(12)
C3 Rh2 P2 92.13(12)
C3 Rh2 S1 95.49(12)
P2 Rh2 S1 172.30(3)
C3 Rh2 S2 164.85(12)
P2 Rh2 S2 102.70(3)
S1 Rh2 S2 69.76(3)
C3 Rh2 Rh1 114.62(12)
P2 Rh2 Rh1 126.00(3)
S1 Rh2 Rh1 51.11(2)
S2 Rh2 Rh1 53.64(2)
C4 S1 Rh1 91.72(12)
C4 S1 Rh2 83.97(12)
Rh1 S1 Rh2 76.03(3)
C4 S2 Rh2 83.30(12)
C4 S2 Rh1 88.50(12)
Rh2 S2 Rh1 73.52(3)
C21 P1 C31 103.13(16)
C21 P1 C11 104.58(17)
C31 P1 C11 101.07(16)
C21 P1 Rh1 110.13(12)
C31 P1 Rh1 114.06(12)
C11 P1 Rh1 121.86(12)
C61 P2 C41 102.24(16)
C61 P2 C51 101.70(16)
C41 P2 C51 104.71(17)
C61 P2 Rh2 118.51(13)
C41 P2 Rh2 115.21(12)
C51 P2 Rh2 112.65(12)
O1 C1 C2 121.0(3)
O1 C1 Rh1 123.3(3)
C2 C1 Rh1 115.7(3)
O3 C3 Rh2 175.4(3)
C9 C4 C5 109.9(3)
C9 C4 S2 114.4(3)
C5 C4 S2 112.2(3)
C9 C4 S1 112.8(3)
C5 C4 S1 112.0(2)
S2 C4 S1 94.89(16)
C4 C5 C6 112.2(3)
C7 C6 C5 111.4(3)
C8 C7 C6 109.8(3)
C7 C8 C9 111.9(4)
C4 C9 C8 110.8(3)
C12 C11 C16 118.5(4)
C12 C11 P1 117.5(3)
C16 C11 P1 123.5(3)
C11 C12 C13 119.8(4)
C14 C13 C12 120.8(4)
C13 C14 C15 119.9(4)
C14 C15 C16 120.0(4)
C15 C16 C11 121.0(4)
C22 C21 C26 118.5(3)
C22 C21 P1 120.7(3)
C26 C21 P1 120.6(3)
C23 C22 C21 120.7(4)
C22 C23 C24 120.7(4)
C25 C24 C23 119.2(4)
C24 C25 C26 120.6(4)
C25 C26 C21 120.2(4)
C32 C31 C36 119.3(3)
C32 C31 P1 120.3(3)
C36 C31 P1 120.4(3)
C33 C32 C31 120.4(4)
C34 C33 C32 120.1(4)
C35 C34 C33 120.1(4)
C34 C35 C36 120.1(4)
C31 C36 C35 120.0(4)
C46 C41 C42 119.0(3)
C46 C41 P2 120.7(3)
C42 C41 P2 120.3(3)
C43 C42 C41 119.9(3)
C44 C43 C42 121.1(4)
C45 C44 C43 119.4(3)
C44 C45 C46 120.4(3)
C41 C46 C45 120.3(3)
C52 C51 C56 118.5(4)
C52 C51 P2 123.8(3)
C56 C51 P2 117.5(3)
C53 C52 C51 120.7(4)
C52 C53 C54 120.1(4)
C55 C54 C53 120.3(4)
C54 C55 C56 119.5(4)
C55 C56 C51 120.9(4)
C66 C61 C62 119.3(3)
C66 C61 P2 120.3(3)
C62 C61 P2 120.2(3)
C63 C62 C61 120.4(4)
C62 C63 C64 119.5(4)
C65 C64 C63 120.5(4)
C64 C65 C66 120.0(4)
C61 C66 C65 120.1(4)
Cl1A C70A Cl2A 114.3(19)
Cl2B C70B Cl1B 114.4(13)

loop_
_geom_bond_atom_site_label_1
_geom_bond_atom_site_label_2
_geom_bond_distance
Rh1 C1 1.979(4)
Rh1 P1 2.3041(9)
Rh1 S1 2.3301(9)
Rh1 S2 2.4398(9)
Rh1 I 2.6860(4)
Rh1 Rh2 2.9053(4)
Rh2 C3 1.837(4)
Rh2 P2 2.2906(10)
Rh2 S1 2.3864(9)
Rh2 S2 2.4146(9)
S1 C4 1.867(4)
S2 C4 1.860(4)
P1 C21 1.832(4)
P1 C31 1.836(4)
P1 C11 1.837(4)
P2 C61 1.831(4)
P2 C41 1.832(4)
P2 C51 1.835(4)
O1 C1 1.205(5)
O3 C3 1.149(5)
C1 C2 1.518(5)
C4 C9 1.522(5)
C4 C5 1.531(5)
C5 C6 1.532(5)
C6 C7 1.526(6)
C7 C8 1.523(6)
C8 C9 1.540(6)
C11 C12 1.388(5)
C11 C16 1.389(6)
C12 C13 1.402(6)
C13 C14 1.361(7)
C14 C15 1.376(7)
C15 C16 1.384(6)
C21 C22 1.392(5)
C21 C26 1.399(5)
C22 C23 1.372(6)
C23 C24 1.387(6)
C24 C25 1.380(6)
C25 C26 1.387(5)
C31 C32 1.393(5)
C31 C36 1.395(5)
C32 C33 1.389(5)
C33 C34 1.386(5)
C34 C35 1.378(5)
C35 C36 1.399(5)
C41 C46 1.395(5)
C41 C42 1.403(5)
C42 C43 1.388(5)
C43 C44 1.385(5)
C44 C45 1.383(5)
C45 C46 1.399(5)
C51 C52 1.392(5)
C51 C56 1.399(5)
C52 C53 1.386(5)
C53 C54 1.387(6)
C54 C55 1.381(6)
C55 C56 1.393(5)
C61 C66 1.386(5)
C61 C62 1.395(5)
C62 C63 1.387(6)
C63 C64 1.391(6)
C64 C65 1.371(6)
C65 C66 1.399(5)
Cl1A C70A 1.66(3)
Cl2A C70A 1.77(3)
Cl1B C70B 1.73(2)
Cl2B C70B 1.68(2)
